data_1563874
loop_
_publ_author_name
'Djuki\'c, Maja'
'Jeremi\'c, Marija S.'
'Jeli\'c, Ratomir'
'Klisuri\'c, Olivera'
'Koji\'c, Vesna'
'Jakimov, Dimitar'
'Djurdjevi\'c, Predrag'
'Matovi\'c, Zoran D.'

_publ_section_title
;
 Further insights into ruthenium(II) piano-stool complexes with N-alkyl
 imidazoles
;
_journal_name_full 'Inorganica Chimica Acta'
_journal_page_first 359
_journal_page_last 370
_journal_paper_doi 10.1016/j.ica.2018.08.031
_journal_volume 483
_journal_year 2018
_chemical_formula_sum 'C22 H36 Cl2 N6 O2 Ru'
_chemical_formula_weight 588.54
_space_group_crystal_system monoclinic
_space_group_IT_number 14
_space_group_name_Hall '-P 2ybc'
_space_group_name_H-M_alt 'P 1 21/c 1'
_atom_sites_solution_hydrogens mixed
_cell_angle_alpha 90
_cell_angle_beta 98.3299(15)
_cell_angle_gamma 90
_cell_formula_units_Z 4
_cell_length_a 8.61484(15)
_cell_length_b 17.3362(3)
_cell_length_c 18.2674(3)
_cell_measurement_reflns_used 6329
_cell_measurement_temperature 293(2)
_cell_measurement_theta_max 28.8500
_cell_measurement_theta_min 3.6470
_cell_volume 2699.43(8)
_computing_cell_refinement
;
CrysAlisPro, Agilent Technologies,
Version 1.171.37.31 (release 14-01-2014 CrysAlis171 .NET)
(compiled Jan 14 2014,18:38:05)
;
_computing_data_collection
;
CrysAlisPro, Agilent Technologies,
Version 1.171.37.31 (release 14-01-2014 CrysAlis171 .NET)
(compiled Jan 14 2014,18:38:05)
;
_computing_data_reduction
;
CrysAlisPro, Agilent Technologies,
Version 1.171.37.31 (release 14-01-2014 CrysAlis171 .NET)
(compiled Jan 14 2014,18:38:05)
;
_computing_structure_refinement 'SHELXL-2014/7 (Sheldrick, 2014)'
_computing_structure_solution 'Sheldrick GM (2015) Acta Crystallogr A 71:3--8'
_diffrn_ambient_temperature 293(2)
_diffrn_detector_area_resol_mean 16.3280
_diffrn_measured_fraction_theta_full 0.998
_diffrn_measured_fraction_theta_max 0.998
_diffrn_measurement_device_type 'Xcalibur, Sapphire3, Gemini'
_diffrn_measurement_method '\w scans'
_diffrn_radiation_type MoK\a
_diffrn_radiation_wavelength 0.71073
_diffrn_reflns_av_R_equivalents 0.0214
_diffrn_reflns_av_unetI/netI 0.0319
_diffrn_reflns_Laue_measured_fraction_full 0.998
_diffrn_reflns_Laue_measured_fraction_max 0.998
_diffrn_reflns_limit_h_max 10
_diffrn_reflns_limit_h_min -9
_diffrn_reflns_limit_k_max 20
_diffrn_reflns_limit_k_min -13
_diffrn_reflns_limit_l_max 21
_diffrn_reflns_limit_l_min -20
_diffrn_reflns_number 10260
_diffrn_reflns_point_group_measured_fraction_full 0.998
_diffrn_reflns_point_group_measured_fraction_max 0.998
_diffrn_reflns_theta_full 24.997
_diffrn_reflns_theta_max 24.997
_diffrn_reflns_theta_min 3.024
_diffrn_source 'Enhance (Mo) X-ray Source'
_exptl_absorpt_coefficient_mu 0.808
_exptl_absorpt_correction_T_max 0.910
_exptl_absorpt_correction_T_min 0.885
_exptl_absorpt_correction_type gaussian
_exptl_absorpt_process_details
;
CrysAlisPro, Agilent Technologies,
Version 1.171.37.31 (release 14-01-2014 CrysAlis171 .NET)
(compiled Jan 14 2014,18:38:05)
Numerical absorption correction based on gaussian integration over
			a multifaceted crystal model
Empirical absorption correction using spherical harmonics,
 implemented in SCALE3 ABSPACK scaling algorithm.
;
_exptl_crystal_colour yellow
_exptl_crystal_density_diffrn 1.448
_exptl_crystal_description prism
_exptl_crystal_F_000 1216
_exptl_crystal_size_max 0.2519
_exptl_crystal_size_mid 0.1848
_exptl_crystal_size_min 0.1542
_refine_diff_density_max 0.336
_refine_diff_density_min -0.293
_refine_diff_density_rms 0.055
_refine_ls_extinction_coef .
_refine_ls_extinction_method none
_refine_ls_goodness_of_fit_ref 1.044
_refine_ls_hydrogen_treatment mixed
_refine_ls_matrix_type full
_refine_ls_number_parameters 372
_refine_ls_number_reflns 4740
_refine_ls_number_restraints 4
_refine_ls_restrained_S_all 1.046
_refine_ls_R_factor_all 0.0364
_refine_ls_R_factor_gt 0.0293
_refine_ls_shift/su_max 0.001
_refine_ls_shift/su_mean 0.000
_refine_ls_structure_factor_coef Fsqd
_refine_ls_weighting_details 'w=1/[\s^2^(Fo^2^)+(0.0332P)^2^+0.6787P] where P=(Fo^2^+2Fc^2^)/3'
_refine_ls_weighting_scheme calc
_refine_ls_wR_factor_gt 0.0663
_refine_ls_wR_factor_ref 0.0695
_reflns_Friedel_coverage 0.000
_reflns_Friedel_fraction_full .
_reflns_Friedel_fraction_max .
_reflns_number_gt 4155
_reflns_number_total 4740
_reflns_threshold_expression 'I > 2\s(I)'
_cod_data_source_file ICA-2018-483-359.cif
_cod_data_source_block 1
_cod_original_sg_symbol_H-M 'P 21/c'
_cod_database_code 1563874
_shelx_space_group_comment
;
The symmetry employed for this shelxl refinement is uniquely defined
by the following loop, which should always be used as a source of
symmetry information in preference to the above space-group names.
They are only intended as comments.
;

loop_
_space_group_symop_operation_xyz
'x, y, z'
'-x, y+1/2, -z+1/2'
'-x, -y, -z'
'x, -y-1/2, z-1/2'

loop_
_atom_site_label
_atom_site_type_symbol
_atom_site_fract_x
_atom_site_fract_y
_atom_site_fract_z
_atom_site_U_iso_or_equiv
_atom_site_adp_type
_atom_site_occupancy
_atom_site_site_symmetry_order
_atom_site_calc_flag
_atom_site_refinement_flags_posn
_atom_site_refinement_flags_adp
_atom_site_refinement_flags_occupancy
_atom_site_disorder_assembly
_atom_site_disorder_group
Ru1 Ru 0.56272(2) 0.10108(2) 0.28852(2) 0.02740(8) Uani 1 1 d . . . . .
Cl2 Cl 0.67565(9) 0.11301(5) 0.54685(4) 0.0560(2) Uani 1 1 d . . . . .
Cl1 Cl 0.19361(10) 0.16761(5) 0.02130(4) 0.0630(2) Uani 1 1 d . . . . .
N5 N 0.8355(3) -0.06085(13) 0.42711(12) 0.0402(5) Uani 1 1 d . . . . .
N6 N 0.9463(3) 0.25511(14) 0.28414(16) 0.0520(7) Uani 1 1 d . . . . .
N2 N 0.7255(2) 0.02583(12) 0.34882(11) 0.0327(5) Uani 1 1 d . . . . .
O1W O 0.8672(4) 0.2213(2) 0.0774(2) 0.1136(12) Uani 1 1 d D . . . .
N4 N 0.6836(3) 0.03814(18) 0.08022(12) 0.0534(7) Uani 1 1 d . . . . .
N3 N 0.7545(2) 0.17783(12) 0.30079(11) 0.0349(5) Uani 1 1 d . . . . .
N1 N 0.6438(2) 0.05386(13) 0.19451(11) 0.0325(5) Uani 1 1 d . . . . .
O2W O 0.4656(4) 0.2657(2) 0.11891(18) 0.1061(11) Uani 1 1 d D . . . .
C5 C 0.8840(3) 0.02066(18) 0.34356(16) 0.0413(7) Uani 1 1 d . . . . .
C4 C 0.7025(3) -0.02484(16) 0.39997(15) 0.0375(6) Uani 1 1 d . . . . .
C13 C 0.3436(3) 0.13301(19) 0.22120(16) 0.0409(7) Uani 1 1 d . . . . .
C11 C 0.8532(4) -0.11941(19) 0.48490(19) 0.0623(9) Uani 1 1 d . . . . .
H11A H 0.7574 -0.1236 0.5057 0.093 Uiso 1 1 calc R U . . .
H11B H 0.9371 -0.1051 0.5229 0.093 Uiso 1 1 calc R U . . .
H11C H 0.8768 -0.1682 0.4642 0.093 Uiso 1 1 calc R U . . .
C16 C 0.4094(3) 0.10956(17) 0.37361(15) 0.0382(7) Uani 1 1 d . . . . .
C17 C 0.4248(3) 0.18375(17) 0.34648(14) 0.0398(7) Uani 1 1 d . . . . .
C6 C 0.9511(3) -0.03203(18) 0.39085(16) 0.0435(7) Uani 1 1 d . . . . .
C15 C 0.3586(3) 0.04700(19) 0.32574(15) 0.0367(6) Uani 1 1 d . . . . .
C19 C 0.2769(3) -0.0082(2) 0.19596(17) 0.0515(8) Uani 1 1 d . . . . .
C14 C 0.3244(3) 0.05726(17) 0.24931(14) 0.0373(6) Uani 1 1 d . . . . .
C2 C 0.6861(3) -0.02123(18) 0.18395(16) 0.0402(7) Uani 1 1 d . . . . .
C18 C 0.3931(3) 0.19409(19) 0.26782(16) 0.0429(7) Uani 1 1 d . . . . .
C3 C 0.7105(4) -0.0312(2) 0.11376(18) 0.0531(8) Uani 1 1 d . . . . .
C22 C 0.4762(4) 0.25037(19) 0.39683(18) 0.0596(9) Uani 1 1 d . . . . .
H22A H 0.3862 0.2735 0.4134 0.089 Uiso 1 1 calc R U . . .
H22B H 0.5284 0.2880 0.3705 0.089 Uiso 1 1 calc R U . . .
H22C H 0.5469 0.2322 0.4388 0.089 Uiso 1 1 calc R U . . .
C20 C 0.1033(3) 0.0022(3) 0.16254(19) 0.0771(12) Uani 1 1 d . . . . .
H20A H 0.0387 -0.0015 0.2010 0.116 Uiso 1 1 calc R U . . .
H20B H 0.0739 -0.0373 0.1263 0.116 Uiso 1 1 calc R U . . .
H20C H 0.0892 0.0519 0.1394 0.116 Uiso 1 1 calc R U . . .
C8 C 0.8357(4) 0.19920(19) 0.36903(17) 0.0484(7) Uani 1 1 d . . . . .
C12 C 1.0475(4) 0.3038(2) 0.2452(3) 0.0813(12) Uani 1 1 d . . . . .
H12A H 1.0411 0.2869 0.1948 0.122 Uiso 1 1 calc R U . . .
H12B H 1.1540 0.2999 0.2691 0.122 Uiso 1 1 calc R U . . .
H12C H 1.0135 0.3565 0.2462 0.122 Uiso 1 1 calc R U . . .
C9 C 0.9532(4) 0.2469(2) 0.3587(2) 0.0578(9) Uani 1 1 d . . . . .
C7 C 0.8254(3) 0.21321(17) 0.25130(18) 0.0411(7) Uani 1 1 d . . . . .
C21 C 0.3103(4) -0.0878(2) 0.2285(2) 0.0715(11) Uani 1 1 d . . . . .
H21A H 0.4196 -0.0918 0.2481 0.107 Uiso 1 1 calc R U . . .
H21B H 0.2841 -0.1259 0.1906 0.107 Uiso 1 1 calc R U . . .
H21C H 0.2483 -0.0961 0.2674 0.107 Uiso 1 1 calc R U . . .
C1 C 0.6425(4) 0.0877(2) 0.12992(16) 0.0445(7) Uani 1 1 d . . . . .
C10 C 0.7022(5) 0.0567(3) 0.00321(18) 0.0976(15) Uani 1 1 d . . . . .
H10A H 0.6143 0.0868 -0.0190 0.146 Uiso 1 1 calc R U . . .
H10B H 0.7074 0.0098 -0.0243 0.146 Uiso 1 1 calc R U . . .
H10C H 0.7971 0.0856 0.0027 0.146 Uiso 1 1 calc R U . . .
H4 H 0.606(3) -0.0327(15) 0.4172(13) 0.036(7) Uiso 1 1 d . . . . .
H5 H 0.931(3) 0.0495(15) 0.3113(14) 0.033(7) Uiso 1 1 d . . . . .
H1 H 0.617(3) 0.1355(17) 0.1216(15) 0.038(8) Uiso 1 1 d . . . . .
H2 H 0.699(3) -0.0527(16) 0.2222(15) 0.039(8) Uiso 1 1 d . . . . .
H19 H 0.329(3) -0.0011(16) 0.1571(15) 0.042(8) Uiso 1 1 d . . . . .
H13 H 0.327(3) 0.1381(16) 0.1701(15) 0.040(7) Uiso 1 1 d . . . . .
H15 H 0.355(3) 0.0002(14) 0.3433(13) 0.023(7) Uiso 1 1 d . . . . .
H16 H 0.442(3) 0.1005(16) 0.4205(17) 0.045(8) Uiso 1 1 d . . . . .
H18 H 0.417(3) 0.2389(17) 0.2505(16) 0.044(8) Uiso 1 1 d . . . . .
H6 H 1.055(3) -0.0476(17) 0.4023(15) 0.049(8) Uiso 1 1 d . . . . .
H3 H 0.747(3) -0.0729(19) 0.0913(17) 0.056(9) Uiso 1 1 d . . . . .
H9 H 1.033(4) 0.273(2) 0.3948(18) 0.071(10) Uiso 1 1 d . . . . .
H8 H 0.802(3) 0.1793(17) 0.4121(16) 0.047(8) Uiso 1 1 d . . . . .
H7 H 0.803(3) 0.2079(17) 0.2029(16) 0.048(9) Uiso 1 1 d . . . . .
H1W H 0.513(3) 0.3011(15) 0.0937(16) 0.058 Uiso 1 1 d D U . . .
H2W H 0.389(3) 0.3018(17) 0.1263(19) 0.058 Uiso 1 1 d D U . . .
H3W H 0.951(3) 0.2100(18) 0.0534(15) 0.058 Uiso 1 1 d D U . . .
H4W H 0.850(4) 0.2727(11) 0.0702(18) 0.058 Uiso 1 1 d D U . . .

loop_
_atom_site_aniso_label
_atom_site_aniso_U_11
_atom_site_aniso_U_22
_atom_site_aniso_U_33
_atom_site_aniso_U_23
_atom_site_aniso_U_13
_atom_site_aniso_U_12
Ru1 0.02813(12) 0.03056(13) 0.02398(12) 0.00306(9) 0.00532(8) 0.00361(9)
Cl2 0.0517(4) 0.0644(5) 0.0519(4) 0.0121(4) 0.0076(3) 0.0125(4)
Cl1 0.0860(6) 0.0546(5) 0.0495(5) 0.0017(4) 0.0128(4) 0.0069(5)
N5 0.0442(13) 0.0360(14) 0.0391(13) 0.0069(11) 0.0014(10) 0.0115(11)
N6 0.0373(13) 0.0342(14) 0.085(2) 0.0019(14) 0.0090(12) -0.0041(12)
N2 0.0326(11) 0.0340(12) 0.0317(11) 0.0050(10) 0.0051(8) 0.0054(10)
O1W 0.126(3) 0.094(2) 0.139(3) 0.043(2) 0.082(2) 0.022(2)
N4 0.0520(15) 0.080(2) 0.0296(12) -0.0131(14) 0.0124(10) -0.0108(15)
N3 0.0368(11) 0.0320(12) 0.0351(12) 0.0034(10) 0.0028(9) 0.0025(10)
N1 0.0307(11) 0.0389(13) 0.0288(11) -0.0021(10) 0.0072(8) -0.0004(10)
O2W 0.110(3) 0.122(3) 0.085(2) 0.049(2) 0.0057(18) -0.035(2)
C5 0.0351(15) 0.0452(18) 0.0448(16) 0.0066(14) 0.0096(12) 0.0045(14)
C4 0.0387(15) 0.0379(16) 0.0370(15) 0.0032(13) 0.0094(12) 0.0046(13)
C13 0.0296(14) 0.062(2) 0.0311(15) 0.0078(15) 0.0038(11) 0.0119(14)
C11 0.072(2) 0.051(2) 0.061(2) 0.0235(17) 0.0030(17) 0.0172(18)
C16 0.0358(14) 0.0525(19) 0.0282(14) 0.0043(13) 0.0116(11) 0.0103(13)
C17 0.0387(14) 0.0429(17) 0.0397(15) -0.0010(13) 0.0124(11) 0.0171(13)
C6 0.0318(15) 0.0430(18) 0.0546(18) -0.0015(15) 0.0026(13) 0.0068(14)
C15 0.0298(14) 0.0447(18) 0.0381(15) 0.0070(14) 0.0133(11) 0.0007(13)
C19 0.0357(15) 0.079(3) 0.0416(17) -0.0125(17) 0.0133(13) -0.0165(16)
C14 0.0242(12) 0.0544(19) 0.0343(14) 0.0022(13) 0.0079(10) 0.0003(13)
C2 0.0372(15) 0.0435(18) 0.0402(17) -0.0086(14) 0.0062(12) 0.0049(14)
C18 0.0394(15) 0.0434(18) 0.0472(17) 0.0128(15) 0.0103(12) 0.0164(15)
C3 0.0420(17) 0.063(2) 0.054(2) -0.0221(19) 0.0078(14) 0.0015(17)
C22 0.072(2) 0.050(2) 0.059(2) -0.0106(17) 0.0163(16) 0.0152(17)
C20 0.0418(17) 0.129(4) 0.058(2) -0.017(2) -0.0015(15) -0.022(2)
C8 0.0512(18) 0.0463(19) 0.0444(18) -0.0049(15) -0.0041(14) -0.0024(16)
C12 0.0491(19) 0.050(2) 0.150(4) 0.014(2) 0.033(2) -0.0092(18)
C9 0.0512(19) 0.045(2) 0.071(2) -0.0069(18) -0.0154(16) 0.0006(17)
C7 0.0412(16) 0.0346(16) 0.0477(18) 0.0020(14) 0.0070(13) -0.0004(13)
C21 0.068(2) 0.062(3) 0.086(3) -0.023(2) 0.017(2) -0.022(2)
C1 0.0490(17) 0.050(2) 0.0353(16) -0.0019(15) 0.0083(12) -0.0063(16)
C10 0.130(4) 0.135(4) 0.0327(19) -0.012(2) 0.030(2) -0.025(3)

loop_
_atom_type_symbol
_atom_type_description
_atom_type_scat_dispersion_real
_atom_type_scat_dispersion_imag
_atom_type_scat_source
C C 0.0033 0.0016 'International Tables Vol C Tables 4.2.6.8 and 6.1.1.4'
H H 0.0000 0.0000 'International Tables Vol C Tables 4.2.6.8 and 6.1.1.4'
N N 0.0061 0.0033 'International Tables Vol C Tables 4.2.6.8 and 6.1.1.4'
O O 0.0106 0.0060 'International Tables Vol C Tables 4.2.6.8 and 6.1.1.4'
Cl Cl 0.1484 0.1585 'International Tables Vol C Tables 4.2.6.8 and 6.1.1.4'
Ru Ru -1.2594 0.8363 'International Tables Vol C Tables 4.2.6.8 and 6.1.1.4'

loop_
_geom_angle_atom_site_label_1
_geom_angle_atom_site_label_2
_geom_angle_atom_site_label_3
_geom_angle
_geom_angle_site_symmetry_1
_geom_angle_site_symmetry_3
N2 Ru1 N3 83.29(8) . .
N2 Ru1 N1 84.92(8) . .
N3 Ru1 N1 89.12(8) . .
N2 Ru1 C13 155.94(11) . .
N3 Ru1 C13 120.22(10) . .
N1 Ru1 C13 90.07(9) . .
N2 Ru1 C18 158.62(10) . .
N3 Ru1 C18 92.71(11) . .
N1 Ru1 C18 116.10(10) . .
C13 Ru1 C18 37.25(11) . .
N2 Ru1 C16 95.45(9) . .
N3 Ru1 C16 115.27(10) . .
N1 Ru1 C16 155.52(10) . .
C13 Ru1 C16 79.64(10) . .
C18 Ru1 C16 67.25(11) . .
N2 Ru1 C15 94.39(9) . .
N3 Ru1 C15 153.00(9) . .
N1 Ru1 C15 117.56(10) . .
C13 Ru1 C15 67.21(11) . .
C18 Ru1 C15 79.70(11) . .
C16 Ru1 C15 37.96(10) . .
N2 Ru1 C14 118.28(9) . .
N3 Ru1 C14 158.27(9) . .
N1 Ru1 C14 90.25(8) . .
C13 Ru1 C14 38.06(11) . .
C18 Ru1 C14 68.19(11) . .
C16 Ru1 C14 67.96(10) . .
C15 Ru1 C14 37.03(9) . .
N2 Ru1 C17 120.75(9) . .
N3 Ru1 C17 90.42(9) . .
N1 Ru1 C17 154.09(9) . .
C13 Ru1 C17 67.96(10) . .
C18 Ru1 C17 38.05(10) . .
C16 Ru1 C17 36.76(10) . .
C15 Ru1 C17 67.61(11) . .
C14 Ru1 C17 80.82(10) . .
C4 N5 C6 107.2(2) . .
C4 N5 C11 126.1(2) . .
C6 N5 C11 126.8(2) . .
C7 N6 C9 108.1(3) . .
C7 N6 C12 124.9(3) . .
C9 N6 C12 126.9(3) . .
C4 N2 C5 104.9(2) . .
C4 N2 Ru1 128.78(17) . .
C5 N2 Ru1 126.31(18) . .
H3W O1W H4W 105(3) . .
C1 N4 C3 108.0(3) . .
C1 N4 C10 125.8(3) . .
C3 N4 C10 126.2(3) . .
C7 N3 C8 105.6(2) . .
C7 N3 Ru1 131.06(19) . .
C8 N3 Ru1 123.31(19) . .
C1 N1 C2 105.3(2) . .
C1 N1 Ru1 126.6(2) . .
C2 N1 Ru1 127.44(18) . .
H1W O2W H2W 90(3) . .
C6 C5 N2 109.8(3) . .
C6 C5 H5 127.3(16) . .
N2 C5 H5 122.9(16) . .
N2 C4 N5 111.4(2) . .
N2 C4 H4 124.5(16) . .
N5 C4 H4 124.0(16) . .
C18 C13 C14 121.5(3) . .
C18 C13 Ru1 71.46(16) . .
C14 C13 Ru1 72.43(15) . .
C18 C13 H13 122.4(18) . .
C14 C13 H13 116.0(18) . .
Ru1 C13 H13 126.3(16) . .
N5 C11 H11A 109.5 . .
N5 C11 H11B 109.5 . .
H11A C11 H11B 109.5 . .
N5 C11 H11C 109.5 . .
H11A C11 H11C 109.5 . .
H11B C11 H11C 109.5 . .
C17 C16 C15 121.5(3) . .
C17 C16 Ru1 73.17(15) . .
C15 C16 Ru1 71.06(14) . .
C17 C16 H16 118.7(19) . .
C15 C16 H16 119.4(19) . .
Ru1 C16 H16 123.1(18) . .
C16 C17 C18 117.3(3) . .
C16 C17 C22 121.8(3) . .
C18 C17 C22 120.9(3) . .
C16 C17 Ru1 70.06(15) . .
C18 C17 Ru1 68.97(15) . .
C22 C17 Ru1 130.97(19) . .
C5 C6 N5 106.7(2) . .
C5 C6 H6 131.3(18) . .
N5 C6 H6 121.9(18) . .
C14 C15 C16 121.3(3) . .
C14 C15 Ru1 72.35(15) . .
C16 C15 Ru1 70.98(15) . .
C14 C15 H15 118.2(16) . .
C16 C15 H15 120.4(16) . .
Ru1 C15 H15 125.6(16) . .
C21 C19 C14 114.4(3) . .
C21 C19 C20 112.4(3) . .
C14 C19 C20 108.9(3) . .
C21 C19 H19 110.3(18) . .
C14 C19 H19 106.6(18) . .
C20 C19 H19 103.7(17) . .
C15 C14 C13 117.3(3) . .
C15 C14 C19 123.1(3) . .
C13 C14 C19 119.5(3) . .
C15 C14 Ru1 70.62(15) . .
C13 C14 Ru1 69.51(15) . .
C19 C14 Ru1 128.24(18) . .
C3 C2 N1 109.8(3) . .
C3 C2 H2 131.1(18) . .
N1 C2 H2 118.9(18) . .
C13 C18 C17 121.1(3) . .
C13 C18 Ru1 71.29(16) . .
C17 C18 Ru1 72.97(15) . .
C13 C18 H18 121.6(19) . .
C17 C18 H18 117(2) . .
Ru1 C18 H18 122.5(18) . .
C2 C3 N4 106.1(3) . .
C2 C3 H3 130(2) . .
N4 C3 H3 123(2) . .
C17 C22 H22A 109.5 . .
C17 C22 H22B 109.5 . .
H22A C22 H22B 109.5 . .
C17 C22 H22C 109.5 . .
H22A C22 H22C 109.5 . .
H22B C22 H22C 109.5 . .
C19 C20 H20A 109.5 . .
C19 C20 H20B 109.5 . .
H20A C20 H20B 109.5 . .
C19 C20 H20C 109.5 . .
H20A C20 H20C 109.5 . .
H20B C20 H20C 109.5 . .
C9 C8 N3 109.3(3) . .
C9 C8 H8 132.5(17) . .
N3 C8 H8 118.2(17) . .
N6 C12 H12A 109.5 . .
N6 C12 H12B 109.5 . .
H12A C12 H12B 109.5 . .
N6 C12 H12C 109.5 . .
H12A C12 H12C 109.5 . .
H12B C12 H12C 109.5 . .
C8 C9 N6 106.3(3) . .
C8 C9 H9 130.6(19) . .
N6 C9 H9 123.1(19) . .
N3 C7 N6 110.7(3) . .
N3 C7 H7 125.7(19) . .
N6 C7 H7 123.4(18) . .
C19 C21 H21A 109.5 . .
C19 C21 H21B 109.5 . .
H21A C21 H21B 109.5 . .
C19 C21 H21C 109.5 . .
H21A C21 H21C 109.5 . .
H21B C21 H21C 109.5 . .
N1 C1 N4 110.7(3) . .
N1 C1 H1 123.6(18) . .
N4 C1 H1 125.6(18) . .
N4 C10 H10A 109.5 . .
N4 C10 H10B 109.5 . .
H10A C10 H10B 109.5 . .
N4 C10 H10C 109.5 . .
H10A C10 H10C 109.5 . .
H10B C10 H10C 109.5 . .

loop_
_geom_bond_atom_site_label_1
_geom_bond_atom_site_label_2
_geom_bond_distance
_geom_bond_site_symmetry_2
Ru1 N2 2.106(2) .
Ru1 N3 2.108(2) .
Ru1 N1 2.1108(19) .
Ru1 C13 2.170(3) .
Ru1 C18 2.172(3) .
Ru1 C16 2.185(2) .
Ru1 C15 2.187(3) .
Ru1 C14 2.209(2) .
Ru1 C17 2.225(2) .
N5 C4 1.336(3) .
N5 C6 1.368(4) .
N5 C11 1.457(4) .
N6 C7 1.338(4) .
N6 C9 1.362(4) .
N6 C12 1.470(4) .
N2 C4 1.318(3) .
N2 C5 1.386(3) .
O1W H3W 0.916(17) .
O1W H4W 0.908(18) .
N4 C1 1.334(4) .
N4 C3 1.354(4) .
N4 C10 1.475(4) .
N3 C7 1.314(3) .
N3 C8 1.388(3) .
N1 C1 1.316(3) .
N1 C2 1.373(4) .
O2W H1W 0.900(17) .
O2W H2W 0.932(17) .
C5 C6 1.330(4) .
C5 H5 0.91(3) .
C4 H4 0.94(2) .
C13 C18 1.387(4) .
C13 C14 1.428(4) .
C13 H13 0.93(3) .
C11 H11A 0.9600 .
C11 H11B 0.9600 .
C11 H11C 0.9600 .
C16 C17 1.391(4) .
C16 C15 1.422(4) .
C16 H16 0.88(3) .
C17 C18 1.435(4) .
C17 C22 1.503(4) .
C6 H6 0.93(3) .
C15 C14 1.396(4) .
C15 H15 0.88(2) .
C19 C21 1.513(5) .
C19 C14 1.513(4) .
C19 C20 1.542(4) .
C19 H19 0.90(3) .
C2 C3 1.340(4) .
C2 H2 0.88(3) .
C18 H18 0.87(3) .
C3 H3 0.91(3) .
C22 H22A 0.9600 .
C22 H22B 0.9600 .
C22 H22C 0.9600 .
C20 H20A 0.9600 .
C20 H20B 0.9600 .
C20 H20C 0.9600 .
C8 C9 1.342(5) .
C8 H8 0.94(3) .
C12 H12A 0.9600 .
C12 H12B 0.9600 .
C12 H12C 0.9600 .
C9 H9 0.99(3) .
C7 H7 0.88(3) .
C21 H21A 0.9600 .
C21 H21B 0.9600 .
C21 H21C 0.9600 .
C1 H1 0.86(3) .
C10 H10A 0.9600 .
C10 H10B 0.9600 .
C10 H10C 0.9600 .

loop_
_geom_torsion_atom_site_label_1
_geom_torsion_atom_site_label_2
_geom_torsion_atom_site_label_3
_geom_torsion_atom_site_label_4
_geom_torsion
_geom_torsion_site_symmetry_1
_geom_torsion_site_symmetry_2
_geom_torsion_site_symmetry_3
_geom_torsion_site_symmetry_4
C4 N2 C5 C6 0.0(3) . . . .
Ru1 N2 C5 C6 178.79(19) . . . .
C5 N2 C4 N5 0.3(3) . . . .
Ru1 N2 C4 N5 -178.47(17) . . . .
C6 N5 C4 N2 -0.5(3) . . . .
C11 N5 C4 N2 179.1(3) . . . .
C15 C16 C17 C18 -2.4(4) . . . .
Ru1 C16 C17 C18 51.9(2) . . . .
C15 C16 C17 C22 179.1(2) . . . .
Ru1 C16 C17 C22 -126.6(2) . . . .
C15 C16 C17 Ru1 -54.3(2) . . . .
N2 C5 C6 N5 -0.3(3) . . . .
C4 N5 C6 C5 0.4(3) . . . .
C11 N5 C6 C5 -179.2(3) . . . .
C17 C16 C15 C14 1.1(4) . . . .
Ru1 C16 C15 C14 -54.2(2) . . . .
C17 C16 C15 Ru1 55.3(2) . . . .
C16 C15 C14 C13 0.4(4) . . . .
Ru1 C15 C14 C13 -53.2(2) . . . .
C16 C15 C14 C19 177.2(2) . . . .
Ru1 C15 C14 C19 123.6(2) . . . .
C16 C15 C14 Ru1 53.6(2) . . . .
C18 C13 C14 C15 -0.4(4) . . . .
Ru1 C13 C14 C15 53.8(2) . . . .
C18 C13 C14 C19 -177.4(2) . . . .
Ru1 C13 C14 C19 -123.2(2) . . . .
C18 C13 C14 Ru1 -54.2(2) . . . .
C21 C19 C14 C15 -15.5(4) . . . .
C20 C19 C14 C15 111.2(3) . . . .
C21 C19 C14 C13 161.3(3) . . . .
C20 C19 C14 C13 -72.1(3) . . . .
C21 C19 C14 Ru1 75.1(3) . . . .
C20 C19 C14 Ru1 -158.3(2) . . . .
C1 N1 C2 C3 0.4(3) . . . .
Ru1 N1 C2 C3 171.51(19) . . . .
C14 C13 C18 C17 -1.0(4) . . . .
Ru1 C13 C18 C17 -55.6(2) . . . .
C14 C13 C18 Ru1 54.6(2) . . . .
C16 C17 C18 C13 2.3(4) . . . .
C22 C17 C18 C13 -179.1(2) . . . .
Ru1 C17 C18 C13 54.8(2) . . . .
C16 C17 C18 Ru1 -52.5(2) . . . .
C22 C17 C18 Ru1 126.1(2) . . . .
N1 C2 C3 N4 0.1(3) . . . .
C1 N4 C3 C2 -0.6(3) . . . .
C10 N4 C3 C2 177.2(3) . . . .
C7 N3 C8 C9 0.0(3) . . . .
Ru1 N3 C8 C9 178.5(2) . . . .
N3 C8 C9 N6 -0.3(4) . . . .
C7 N6 C9 C8 0.5(4) . . . .
C12 N6 C9 C8 177.9(3) . . . .
C8 N3 C7 N6 0.3(3) . . . .
Ru1 N3 C7 N6 -178.02(17) . . . .
C9 N6 C7 N3 -0.5(3) . . . .
C12 N6 C7 N3 -177.9(3) . . . .
C2 N1 C1 N4 -0.8(3) . . . .
Ru1 N1 C1 N4 -172.02(18) . . . .
C3 N4 C1 N1 0.9(3) . . . .
C10 N4 C1 N1 -176.9(3) . . . .
